data_4504275
loop_
_publ_author_name
'Marivel, Samipillai'
'Shimpi, Manishkumar R.'
'Pedireddi, Venkateswara Rao'

_publ_section_title
;
 Novel Supramolecular Assemblies of Coordination Polymers of Zn(II) and
 Bis(4-nitrophenyl)phosphoric Acid with Some Aza-Donor Compounds
;
_journal_issue 9
_journal_name_full 'Crystal Growth &amp; Design'
_journal_page_first 1791
_journal_paper_doi 10.1021/cg070194v
_journal_volume 7
_journal_year 2007
_chemical_formula_moiety '2(C12 H8 N2 O8 P1) Zn1, C12 H10 N2'
_chemical_formula_sum 'C36 H26 N6 O16 P2 Zn'
_chemical_formula_weight 925.94
_chemical_name_systematic
; 
 1,2-Bis(4-pyridyl)ethene - bis-di(4-nitrophenyl) phosphato zinc complex 
;
_space_group_IT_number 60
_symmetry_cell_setting orthorhombic
_symmetry_space_group_name_Hall '-P 2n 2ab'
_symmetry_space_group_name_H-M 'P b c n'
_atom_sites_solution_hydrogens geom
_atom_sites_solution_primary direct
_atom_sites_solution_secondary difmap
_audit_creation_method SHELXL-97
_cell_angle_alpha 90
_cell_angle_beta 90
_cell_angle_gamma 90
_cell_formula_units_Z 4
_cell_length_a 25.742(6)
_cell_length_b 13.556(3)
_cell_length_c 10.828(2)
_cell_measurement_temperature 298(2)
_cell_volume 3778.5(14)
_computing_cell_refinement SMART
_computing_data_collection SMART
_computing_data_reduction SAINTPLUS
_computing_structure_refinement 'SHELXTL (Sheldrick, 1997)'
_computing_structure_solution 'SHELXTL (Sheldrick, 1990)'
_diffrn_ambient_temperature 298(2)
_diffrn_measured_fraction_theta_full 1.000
_diffrn_measured_fraction_theta_max 1.000
_diffrn_measurement_device_type 'Bruker APEX CCD-Area detector'
_diffrn_measurement_method SMART
_diffrn_radiation_monochromator graphite
_diffrn_radiation_source 'fine-focus sealed tube'
_diffrn_radiation_type MoK\a
_diffrn_radiation_wavelength 0.71073
_diffrn_reflns_av_R_equivalents 0.0299
_diffrn_reflns_av_sigmaI/netI 0.0263
_diffrn_reflns_limit_h_max 30
_diffrn_reflns_limit_h_min -30
_diffrn_reflns_limit_k_max 16
_diffrn_reflns_limit_k_min -16
_diffrn_reflns_limit_l_max 11
_diffrn_reflns_limit_l_min -12
_diffrn_reflns_number 17775
_diffrn_reflns_theta_full 25.00
_diffrn_reflns_theta_max 25.00
_diffrn_reflns_theta_min 1.58
_exptl_absorpt_coefficient_mu 0.820
_exptl_absorpt_correction_type empirical
_exptl_absorpt_process_details '(SADABS; Sheldrick, 1996)'
_exptl_crystal_colour Colorless
_exptl_crystal_density_diffrn 1.624
_exptl_crystal_density_method 'not measured'
_exptl_crystal_description Blocks
_exptl_crystal_F_000 1888
_exptl_crystal_size_max 0.32
_exptl_crystal_size_mid 0.25
_exptl_crystal_size_min 0.20
_refine_diff_density_max 0.527
_refine_diff_density_min -0.501
_refine_diff_density_rms 0.098
_refine_ls_extinction_method none
_refine_ls_goodness_of_fit_ref 0.820
_refine_ls_hydrogen_treatment mixed
_refine_ls_matrix_type full
_refine_ls_number_parameters 305
_refine_ls_number_reflns 3328
_refine_ls_number_restraints 0
_refine_ls_restrained_S_all 0.820
_refine_ls_R_factor_all 0.0491
_refine_ls_R_factor_gt 0.0379
_refine_ls_shift/su_max 0.056
_refine_ls_shift/su_mean 0.003
_refine_ls_structure_factor_coef Fsqd
_refine_ls_weighting_details 'calc w=1/[\s^2^(Fo^2^)+(0.1220P)^2^+0.0000P] where P=(Fo^2^+2Fc^2^)/3'
_refine_ls_weighting_scheme calc
_refine_ls_wR_factor_gt 0.1165
_refine_ls_wR_factor_ref 0.1282
_reflns_number_gt 2684
_reflns_number_total 3328
_reflns_threshold_expression >2sigma(I)
_cod_data_source_file cg070194vsi20070227_085233.cif
_cod_data_source_block 1c
_cod_depositor_comments
;
The following automatic conversions were performed:

'_symmetry_cell_setting' value 'Orthorhombic' changed to
'orthorhombic' according to
/home/saulius/struct/CIF-dictionaries/cif_core.dic dictionary named
'cif_core.dic' version 2.4.1 from 2010-06-29.

Automatic conversion script
Id: cif_fix_values 1715 2011-07-08 13:25:40Z adriana 
;
_cod_original_cell_volume 3778.5(1)
_cod_database_code 4504275

loop_
_symmetry_equiv_pos_as_xyz
'x, y, z'
'-x+1/2, -y+1/2, z+1/2'
'-x, y, -z+1/2'
'x+1/2, -y+1/2, -z'
'-x, -y, -z'
'x-1/2, y-1/2, -z-1/2'
'x, -y, z-1/2'
'-x-1/2, y-1/2, z'

loop_
_atom_site_label
_atom_site_type_symbol
_atom_site_fract_x
_atom_site_fract_y
_atom_site_fract_z
_atom_site_U_iso_or_equiv
_atom_site_adp_type
_atom_site_occupancy
_atom_site_symmetry_multiplicity
_atom_site_calc_flag
_atom_site_refinement_flags
Zn1 Zn 0.0000 0.01157(3) 0.7500 0.02696(18) Uani 1 2 d S
P1 P 0.08355(3) 0.02689(5) 0.48466(6) 0.0274(2) Uani 1 1 d .
N1 N 0.28763(12) -0.1689(3) 0.2059(3) 0.0669(9) Uani 1 1 d .
N2 N 0.13450(13) 0.4370(2) 0.8024(4) 0.0687(9) Uani 1 1 d .
N11 N 0.0000 -0.1435(2) 0.7500 0.0388(8) Uani 1 2 d S
N21 N 0.0000 0.1662(2) 0.7500 0.0314(7) Uani 1 2 d S
O1 O 0.10014(8) 0.14040(13) 0.46032(18) 0.0380(5) Uani 1 1 d .
O2 O 0.13762(8) -0.02266(15) 0.52536(18) 0.0395(5) Uani 1 1 d .
O3 O 0.06802(7) 0.01050(13) 0.86221(17) 0.0324(4) Uani 1 1 d .
O4 O 0.04929(7) 0.01752(12) 0.59183(17) 0.0345(5) Uani 1 1 d .
O31 O 0.1297(2) 0.4159(2) 0.9108(3) 0.143(2) Uani 1 1 d .
O32 O 0.13738(13) 0.52160(18) 0.7659(3) 0.0777(9) Uani 1 1 d .
O41 O 0.31468(12) -0.2372(3) 0.2416(3) 0.0854(10) Uani 1 1 d .
O42 O 0.28887(13) -0.1359(3) 0.1017(3) 0.0975(10) Uani 1 1 d .
C12 C -0.04097(14) -0.1943(2) 0.7920(3) 0.0528(9) Uani 1 1 d .
H12A H -0.0699 -0.1601 0.8206 0.063 Uiso 1 1 calc R
C13 C -0.0414(2) -0.2963(3) 0.7939(5) 0.0866(17) Uani 1 1 d .
H13 H -0.0713(14) -0.317(3) 0.819(4) 0.069(12) Uiso 1 1 d .
C14 C 0.0000 -0.3487(4) 0.7500 0.111(3) Uani 1 2 d S
C17 C -0.0127(2) -0.4571(5) 0.7938(6) 0.0461(15) Uiso 0.50 1 d P
C22 C 0.00488(10) 0.2169(2) 0.8547(3) 0.0399(7) Uani 1 1 d .
H24A H 0.0088 0.1823 0.9283 0.048 Uiso 1 1 calc R
C23 C 0.00433(12) 0.3190(2) 0.8585(4) 0.0598(10) Uani 1 1 d .
H25A H 0.0069 0.3519 0.9337 0.072 Uiso 1 1 calc R
C24 C 0.0000 0.3717(3) 0.7500 0.0688(19) Uani 1 2 d S
C27 C 0.0076(2) 0.4787(5) 0.7138(6) 0.0422(15) Uiso 0.50 1 d P
C31 C 0.11389(10) 0.20882(19) 0.5486(3) 0.0324(6) Uani 1 1 d .
C32 C 0.12177(13) 0.3043(2) 0.5056(3) 0.0428(7) Uani 1 1 d .
H32 H 0.1195(11) 0.318(2) 0.424(3) 0.041(8) Uiso 1 1 d .
C33 C 0.13067(12) 0.3792(2) 0.5881(3) 0.0471(8) Uani 1 1 d .
H33A H 0.1356 0.4436 0.5608 0.057 Uiso 1 1 calc R
C34 C 0.13217(12) 0.3571(2) 0.7121(3) 0.0447(7) Uani 1 1 d .
C35 C 0.12745(13) 0.2622(2) 0.7550(3) 0.0444(8) Uani 1 1 d .
H35 H 0.1290(12) 0.250(2) 0.839(3) 0.052(9) Uiso 1 1 d .
C36 C 0.11867(11) 0.1867(2) 0.6728(3) 0.0363(7) Uani 1 1 d .
H36 H 0.1132(10) 0.123(2) 0.707(3) 0.032(7) Uiso 1 1 d .
C41 C 0.17631(10) -0.0520(2) 0.4446(3) 0.0361(6) Uani 1 1 d .
C42 C 0.18844(12) -0.0005(2) 0.3382(3) 0.0459(7) Uani 1 1 d .
H42 H 0.1690(11) 0.057(2) 0.321(3) 0.039(8) Uiso 1 1 d .
C43 C 0.22589(13) -0.0383(3) 0.2612(3) 0.0515(8) Uani 1 1 d .
H43A H 0.2344 -0.0059 0.1883 0.062 Uiso 1 1 calc R
C44 C 0.25076(12) -0.1248(2) 0.2931(3) 0.0495(8) Uani 1 1 d .
C45 C 0.23996(13) -0.1736(3) 0.4008(3) 0.0538(8) Uani 1 1 d .
H45 H 0.2598(12) -0.232(2) 0.410(3) 0.055(9) Uiso 1 1 d .
C46 C 0.20222(13) -0.1367(2) 0.4770(3) 0.0470(8) Uani 1 1 d .
H46 H 0.1965(12) -0.163(2) 0.549(3) 0.055(10) Uiso 1 1 d .

loop_
_atom_site_aniso_label
_atom_site_aniso_U_11
_atom_site_aniso_U_22
_atom_site_aniso_U_33
_atom_site_aniso_U_23
_atom_site_aniso_U_13
_atom_site_aniso_U_12
Zn1 0.0409(3) 0.0171(3) 0.0229(3) 0.000 0.00139(17) 0.000
P1 0.0363(4) 0.0233(4) 0.0226(4) -0.0008(2) 0.0000(3) 0.0003(3)
N1 0.0598(19) 0.079(2) 0.062(2) -0.0276(19) 0.0034(17) 0.0016(17)
N2 0.087(2) 0.0455(19) 0.073(2) -0.0203(17) -0.0336(19) 0.0045(16)
N11 0.060(2) 0.0217(16) 0.035(2) 0.000 -0.0138(16) 0.000
N21 0.0380(17) 0.0194(15) 0.037(2) 0.000 0.0047(14) 0.000
O1 0.0570(12) 0.0268(9) 0.0301(10) 0.0011(8) -0.0007(9) -0.0079(8)
O2 0.0418(11) 0.0487(12) 0.0280(11) 0.0025(8) -0.0014(9) 0.0099(9)
O3 0.0381(10) 0.0333(10) 0.0258(10) 0.0042(7) -0.0003(8) -0.0014(7)
O4 0.0447(11) 0.0305(10) 0.0284(10) -0.0029(8) 0.0036(9) -0.0012(8)
O31 0.298(6) 0.064(2) 0.067(2) -0.0266(17) -0.074(3) 0.012(3)
O32 0.094(2) 0.0354(15) 0.104(3) -0.0187(14) -0.0042(16) -0.0082(13)
O41 0.0705(18) 0.093(2) 0.092(2) -0.0390(17) -0.0018(16) 0.0307(17)
O42 0.109(2) 0.118(3) 0.065(2) -0.0192(19) 0.0293(19) 0.011(2)
C12 0.074(2) 0.0288(16) 0.056(2) 0.0134(14) -0.0197(18) -0.0148(15)
C13 0.101(3) 0.038(2) 0.120(4) 0.035(2) -0.070(3) -0.035(2)
C14 0.133(6) 0.021(3) 0.178(8) 0.000 -0.122(6) 0.000
C22 0.0458(16) 0.0269(14) 0.0468(19) -0.0083(13) 0.0028(13) -0.0016(11)
C23 0.056(2) 0.0323(17) 0.091(3) -0.0287(19) -0.0147(19) 0.0046(14)
C24 0.054(3) 0.021(2) 0.132(6) 0.000 -0.035(3) 0.000
C31 0.0365(14) 0.0278(13) 0.0330(15) -0.0021(11) -0.0006(12) -0.0032(11)
C32 0.0550(18) 0.0341(15) 0.0391(19) 0.0043(13) 0.0033(14) -0.0086(13)
C33 0.0548(18) 0.0260(14) 0.060(2) 0.0026(14) 0.0004(16) -0.0091(12)
C34 0.0488(17) 0.0328(16) 0.0525(19) -0.0096(14) -0.0118(15) -0.0053(13)
C35 0.0527(18) 0.0400(18) 0.041(2) -0.0051(13) -0.0137(14) 0.0014(14)
C36 0.0442(16) 0.0270(14) 0.0379(16) 0.0025(12) -0.0081(13) -0.0022(11)
C41 0.0348(14) 0.0401(15) 0.0335(15) -0.0041(13) -0.0031(12) 0.0002(12)
C42 0.0428(16) 0.0487(17) 0.0461(19) 0.0064(14) 0.0022(15) 0.0067(14)
C43 0.0470(18) 0.065(2) 0.0425(19) 0.0030(15) 0.0051(15) -0.0021(17)
C44 0.0422(17) 0.057(2) 0.0491(19) -0.0194(16) -0.0014(15) 0.0021(14)
C45 0.0557(19) 0.0487(18) 0.057(2) -0.0067(16) -0.0053(17) 0.0117(16)
C46 0.0496(18) 0.0498(18) 0.0417(19) 0.0039(15) -0.0029(15) 0.0089(14)

loop_
_atom_type_symbol
_atom_type_description
_atom_type_scat_dispersion_real
_atom_type_scat_dispersion_imag
_atom_type_scat_source
C C 0.0033 0.0016 'International Tables Vol C Tables 4.2.6.8 and 6.1.1.4'
H H 0.0000 0.0000 'International Tables Vol C Tables 4.2.6.8 and 6.1.1.4'
N N 0.0061 0.0033 'International Tables Vol C Tables 4.2.6.8 and 6.1.1.4'
O O 0.0106 0.0060 'International Tables Vol C Tables 4.2.6.8 and 6.1.1.4'
P P 0.1023 0.0942 'International Tables Vol C Tables 4.2.6.8 and 6.1.1.4'
Zn Zn 0.2839 1.4301 'International Tables Vol C Tables 4.2.6.8 and 6.1.1.4'

loop_
_geom_angle_atom_site_label_1
_geom_angle_atom_site_label_2
_geom_angle_atom_site_label_3
_geom_angle
_geom_angle_site_symmetry_1
_geom_angle_site_symmetry_3
N21 Zn1 N11 180.0 . .
N21 Zn1 O3 90.39(5) . .
N11 Zn1 O3 89.61(5) . .
N21 Zn1 O3 90.39(5) . 3_556
N11 Zn1 O3 89.61(5) . 3_556
O3 Zn1 O3 179.22(9) . 3_556
N21 Zn1 O4 87.83(5) . .
N11 Zn1 O4 92.17(5) . .
O3 Zn1 O4 88.25(7) . .
O3 Zn1 O4 91.78(7) 3_556 .
N21 Zn1 O4 87.83(5) . 3_556
N11 Zn1 O4 92.17(5) . 3_556
O3 Zn1 O4 91.78(7) . 3_556
O3 Zn1 O4 88.25(7) 3_556 3_556
O4 Zn1 O4 175.66(9) . 3_556
O4 P1 O3 121.32(11) . 7
O4 P1 O2 105.57(11) . .
O3 P1 O2 109.74(11) 7 .
O4 P1 O1 111.76(11) . .
O3 P1 O1 104.59(10) 7 .
O2 P1 O1 102.33(11) . .
O42 N1 O41 123.9(3) . .
O42 N1 C44 117.8(4) . .
O41 N1 C44 118.3(4) . .
O31 N2 O32 122.9(3) . .
O31 N2 C34 117.9(3) . .
O32 N2 C34 118.9(4) . .
C12 N11 C12 118.1(4) . 3_556
C12 N11 Zn1 120.9(2) . .
C12 N11 Zn1 120.9(2) 3_556 .
C22 N21 C22 117.8(3) . 3_556
C22 N21 Zn1 121.08(17) . .
C22 N21 Zn1 121.08(17) 3_556 .
C31 O1 P1 126.49(18) . .
C41 O2 P1 124.79(18) . .
P1 O3 Zn1 137.53(11) 7_556 .
P1 O4 Zn1 177.10(11) . .
N11 C12 C13 121.7(4) . .
C14 C13 C12 120.5(5) . .
C13 C14 C13 117.4(5) 3_556 .
C13 C14 C17 102.6(3) 3_556 3_556
C13 C14 C17 138.6(4) . 3_556
C13 C14 C17 138.6(4) 3_556 .
C13 C14 C17 102.6(3) . .
C17 C14 C17 42.8(5) 3_556 .
C27 C17 C17 80.8(5) 3_546 3_556
C27 C17 C27 40.5(6) 3_546 1_545
C17 C17 C27 40.9(4) 3_556 1_545
C27 C17 C14 149.1(7) 3_546 .
C17 C17 C14 68.6(2) 3_556 .
C27 C17 C14 109.4(5) 1_545 .
N21 C22 C23 122.7(3) . .
C24 C23 C22 119.5(4) . .
C23 C24 C23 117.6(4) 3_556 .
C23 C24 C27 134.9(3) 3_556 3_556
C23 C24 C27 106.6(3) . 3_556
C23 C24 C27 106.6(3) 3_556 .
C23 C24 C27 134.9(3) . .
C27 C24 C27 33.6(5) 3_556 .
C27 C27 C17 98.6(6) 3_556 3_566
C27 C27 C17 40.9(4) 3_556 1_565
C17 C27 C17 58.4(7) 3_566 1_565
C27 C27 C24 73.2(2) 3_556 .
C17 C27 C24 170.3(8) 3_566 .
C17 C27 C24 114.0(5) 1_565 .
O1 C31 C36 123.4(2) . .
O1 C31 C32 115.6(3) . .
C36 C31 C32 121.0(3) . .
C33 C32 C31 119.7(3) . .
C32 C33 C34 118.6(3) . .
C33 C34 C35 122.1(3) . .
C33 C34 N2 119.5(3) . .
C35 C34 N2 118.1(3) . .
C34 C35 C36 119.5(3) . .
C35 C36 C31 118.8(3) . .
C46 C41 O2 115.4(3) . .
C46 C41 C42 121.7(3) . .
O2 C41 C42 122.9(3) . .
C43 C42 C41 118.4(3) . .
C42 C43 C44 119.4(3) . .
C45 C44 C43 122.0(3) . .
C45 C44 N1 118.9(3) . .
C43 C44 N1 119.0(3) . .
C46 C45 C44 118.7(3) . .
C45 C46 C41 119.8(3) . .

loop_
_geom_bond_atom_site_label_1
_geom_bond_atom_site_label_2
_geom_bond_distance
_geom_bond_site_symmetry_2
Zn1 N21 2.096(3) .
Zn1 N11 2.102(3) .
Zn1 O3 2.1312(18) .
Zn1 O3 2.1312(18) 3_556
Zn1 O4 2.1330(19) .
Zn1 O4 2.1330(19) 3_556
P1 O4 1.463(2) .
P1 O3 1.4747(19) 7
P1 O2 1.607(2) .
P1 O1 1.6185(18) .
N1 O42 1.214(5) .
N1 O41 1.222(4) .
N1 C44 1.466(4) .
N2 O31 1.214(5) .
N2 O32 1.215(4) .
N2 C34 1.461(4) .
N11 C12 1.339(4) .
N11 C12 1.339(4) 3_556
N21 C22 1.331(3) .
N21 C22 1.331(3) 3_556
O1 C31 1.378(3) .
O2 C41 1.384(3) .
O3 P1 1.4747(19) 7_556
C12 C13 1.383(5) .
C13 C14 1.366(6) .
C14 C13 1.366(6) 3_556
C14 C17 1.578(8) 3_556
C14 C17 1.578(8) .
C17 C27 0.884(7) 3_546
C17 C17 1.151(13) 3_556
C17 C27 1.334(8) 1_545
C22 C23 1.386(4) .
C23 C24 1.379(5) .
C24 C23 1.379(5) 3_556
C24 C27 1.515(7) 3_556
C24 C27 1.515(7) .
C27 C27 0.876(12) 3_556
C27 C17 0.884(7) 3_566
C27 C17 1.334(8) 1_565
C31 C36 1.384(4) .
C31 C32 1.390(4) .
C32 C33 1.372(4) .
C33 C34 1.376(5) .
C34 C35 1.374(4) .
C35 C36 1.375(4) .
C41 C46 1.373(4) .
C41 C42 1.383(4) .
C42 C43 1.374(5) .
C43 C44 1.380(5) .
C44 C45 1.369(5) .
C45 C46 1.370(5) .
